data_8106361
loop_
_publ_author_name
'Lin, Ping'
'Nie, Xu-Liang'
'Yin, Zhong-Ping'
'Li, Zhong-Chao'
'Liu, Jia'
'Shang-Guan, Xin-Chen'
'Peng, Da-Yong'

_publ_section_title
;
 Crystal structure of
 6-(2-bromoacetamido)tetrahydro-2H-pyran-2,3,4,5-Tetrayl tetraacetate,
 C16H22BrNO10
;
_journal_issue 5
_journal_name_full 'Zeitschrift f\"ur Kristallographie - New Crystal Structures'
_journal_page_first 955
_journal_page_last 957
_journal_paper_doi 10.1515/ncrs-2018-0158
_journal_volume 233
_journal_year 2018
_chemical_absolute_configuration beta
_chemical_formula_moiety 'C16 H22 Br N O10'
_chemical_formula_sum 'C16 H22 Br N O10'
_chemical_formula_weight 468.25
_space_group_crystal_system orthorhombic
_space_group_IT_number 19
_space_group_name_Hall 'P 2ac 2ab'
_space_group_name_H-M_alt 'P 21 21 21'
_atom_sites_solution_hydrogens geom
_cell_angle_alpha 90
_cell_angle_beta 90
_cell_angle_gamma 90
_cell_formula_units_Z 4
_cell_length_a 9.7453(13)
_cell_length_b 9.9023(13)
_cell_length_c 21.885(3)
_cell_measurement_reflns_used 5457
_cell_measurement_temperature 296(2)
_cell_measurement_theta_max 23.62
_cell_measurement_theta_min 2.26
_cell_volume 2111.9(5)
_computing_cell_refinement 'APEX2, SAINT and SADABS [1]'
_computing_data_collection 'APEX2, SAINT and SADABS [1]'
_computing_data_reduction 'APEX2, SAINT and SADABS [1]'
_computing_structure_refinement 'SHELXL-2014/7 (Sheldrick, 2014) [2]'
_computing_structure_solution 'SHELXL-2014/7 (Sheldrick, 2014) [2]'
_diffrn_ambient_temperature 296(2)
_diffrn_measured_fraction_theta_full 0.999
_diffrn_measured_fraction_theta_max 0.999
_diffrn_measurement_device_type 'Bruker APEX-II CCD'
_diffrn_measurement_method '\f and \w scans'
_diffrn_radiation_monochromator graphite
_diffrn_radiation_source 'sealed tube'
_diffrn_radiation_type MoK\a
_diffrn_radiation_wavelength 0.71073
_diffrn_reflns_av_R_equivalents 0.0391
_diffrn_reflns_av_unetI/netI 0.0423
_diffrn_reflns_Laue_measured_fraction_full 0.999
_diffrn_reflns_Laue_measured_fraction_max 0.999
_diffrn_reflns_limit_h_max 11
_diffrn_reflns_limit_h_min -11
_diffrn_reflns_limit_k_max 11
_diffrn_reflns_limit_k_min -11
_diffrn_reflns_limit_l_max 24
_diffrn_reflns_limit_l_min -26
_diffrn_reflns_number 16232
_diffrn_reflns_point_group_measured_fraction_full 0.998
_diffrn_reflns_point_group_measured_fraction_max 0.998
_diffrn_reflns_theta_full 25.242
_diffrn_reflns_theta_max 25.498
_diffrn_reflns_theta_min 2.257
_exptl_absorpt_coefficient_mu 1.997
_exptl_crystal_colour colorless
_exptl_crystal_density_diffrn 1.469
_exptl_crystal_description block
_exptl_crystal_F_000 956
_exptl_crystal_size_max 0.180
_exptl_crystal_size_mid 0.160
_exptl_crystal_size_min 0.140
_refine_diff_density_max 0.378
_refine_diff_density_min -0.481
_refine_diff_density_rms 0.049
_refine_ls_abs_structure_details
;
 Flack x determined using 1208 quotients [(I+)-(I-)]/[(I+)+(I-)]
 (Parsons, Flack and Wagner, Acta Cryst. B69 (2013) 249-259).
;
_refine_ls_abs_structure_Flack 0.009(6)
_refine_ls_extinction_coef 0.0077(12)
_refine_ls_extinction_expression Fc^*^=kFc[1+0.001xFc^2^\l^3^/sin(2\q)]^-1/4^
_refine_ls_extinction_method 'SHELXL-2014/7 (Sheldrick 2014'
_refine_ls_goodness_of_fit_ref 1.017
_refine_ls_hydrogen_treatment constr
_refine_ls_matrix_type full
_refine_ls_number_parameters 258
_refine_ls_number_reflns 3917
_refine_ls_number_restraints 0
_refine_ls_restrained_S_all 1.017
_refine_ls_R_factor_all 0.0473
_refine_ls_R_factor_gt 0.0357
_refine_ls_shift/su_max 0.024
_refine_ls_shift/su_mean 0.001
_refine_ls_structure_factor_coef Fsqd
_refine_ls_weighting_details 'w=1/[\s^2^(Fo^2^)+(0.0562P)^2^+0.2591P] where P=(Fo^2^+2Fc^2^)/3'
_refine_ls_weighting_scheme calc
_refine_ls_wR_factor_gt 0.0911
_refine_ls_wR_factor_ref 0.0981
_reflns_Friedel_coverage 0.743
_reflns_Friedel_fraction_full 0.998
_reflns_Friedel_fraction_max 0.998
_reflns_number_gt 3266
_reflns_number_total 3917
_reflns_threshold_expression 'I > 2\s(I)'
_cod_data_source_file suppl_ncrs-2018-0158_suppl.cif
_cod_data_source_block 3403_0m
_cod_database_code 8106361
_shelx_space_group_comment
;
The symmetry employed for this shelxl refinement is uniquely defined
by the following loop, which should always be used as a source of
symmetry information in preference to the above space-group names.
They are only intended as comments.
;
_shelx_estimated_absorpt_t_min 0.214
_shelx_estimated_absorpt_t_max 0.276

loop_
_space_group_symop_operation_xyz
'x, y, z'
'-x+1/2, -y, z+1/2'
'-x, y+1/2, -z+1/2'
'x+1/2, -y+1/2, -z'

loop_
_atom_site_label
_atom_site_type_symbol
_atom_site_fract_x
_atom_site_fract_y
_atom_site_fract_z
_atom_site_U_iso_or_equiv
_atom_site_adp_type
_atom_site_occupancy
_atom_site_site_symmetry_order
_atom_site_calc_flag
_atom_site_refinement_flags_posn
_atom_site_refinement_flags_adp
_atom_site_refinement_flags_occupancy
_atom_site_disorder_assembly
_atom_site_disorder_group
C1 C 0.4051(5) 0.1516(4) 0.44483(19) 0.0401(10) Uani 1 1 d . . . . .
H1 H 0.3756 0.2462 0.4453 0.048 Uiso 1 1 calc R U . . .
C2 C 0.2784(4) 0.0627(4) 0.45412(18) 0.0370(9) Uani 1 1 d . . . . .
H2 H 0.3049 -0.0327 0.4552 0.044 Uiso 1 1 calc R U . . .
C3 C 0.1793(4) 0.0872(4) 0.4034(2) 0.0383(9) Uani 1 1 d . . . . .
H3 H 0.1447 0.1799 0.4058 0.046 Uiso 1 1 calc R U . . .
C4 C 0.2493(4) 0.0649(4) 0.34152(18) 0.0367(9) Uani 1 1 d . . . . .
H4 H 0.2759 -0.0301 0.3376 0.044 Uiso 1 1 calc R U . . .
C5 C 0.3758(5) 0.1534(4) 0.33682(19) 0.0384(9) Uani 1 1 d . . . . .
H5 H 0.3487 0.2486 0.3383 0.046 Uiso 1 1 calc R U . . .
C6 C 0.5154(5) 0.1343(4) 0.4920(2) 0.0482(10) Uani 1 1 d . . . . .
H6A H 0.5955 0.1868 0.4807 0.058 Uiso 1 1 calc R U . . .
H6B H 0.4830 0.1662 0.5313 0.058 Uiso 1 1 calc R U . . .
C7 C 0.6291(5) -0.0396(5) 0.5433(2) 0.0522(12) Uani 1 1 d . . . . .
C8 C 0.6426(7) -0.1898(6) 0.5484(3) 0.0826(19) Uani 1 1 d . . . . .
H8A H 0.7195 -0.2195 0.5245 0.124 Uiso 1 1 calc R U . . .
H8B H 0.5604 -0.2319 0.5334 0.124 Uiso 1 1 calc R U . . .
H8C H 0.6564 -0.2142 0.5904 0.124 Uiso 1 1 calc R U . . .
C9 C 0.2330(5) 0.0205(5) 0.5605(2) 0.0460(11) Uani 1 1 d . . . . .
C10 C 0.1680(7) 0.0832(5) 0.6150(2) 0.0665(15) Uani 1 1 d . . . . .
H10A H 0.0706 0.0882 0.6089 0.100 Uiso 1 1 calc R U . . .
H10B H 0.2042 0.1724 0.6207 0.100 Uiso 1 1 calc R U . . .
H10C H 0.1872 0.0293 0.6504 0.100 Uiso 1 1 calc R U . . .
C11 C -0.0626(5) 0.0423(6) 0.4009(3) 0.0636(15) Uani 1 1 d . . . . .
C12 C -0.1644(6) -0.0710(7) 0.3965(4) 0.105(3) Uani 1 1 d . . . . .
H12A H -0.2558 -0.0348 0.3970 0.157 Uiso 1 1 calc R U . . .
H12B H -0.1526 -0.1309 0.4306 0.157 Uiso 1 1 calc R U . . .
H12C H -0.1499 -0.1197 0.3591 0.157 Uiso 1 1 calc R U . . .
C13 C 0.1068(6) -0.0027(7) 0.2590(2) 0.0651(15) Uani 1 1 d . . . . .
C14 C 0.0101(8) 0.0509(9) 0.2113(3) 0.110(3) Uani 1 1 d . . . . .
H14A H 0.0366 0.0172 0.1719 0.165 Uiso 1 1 calc R U . . .
H14B H 0.0137 0.1477 0.2111 0.165 Uiso 1 1 calc R U . . .
H14C H -0.0816 0.0219 0.2204 0.165 Uiso 1 1 calc R U . . .
C15 C 0.5053(5) 0.2267(3) 0.24866(18) 0.0385(8) Uani 1 1 d . . . . .
C16 C 0.5886(5) 0.1801(4) 0.19465(19) 0.0437(10) Uani 1 1 d . . . . .
H16A H 0.5878 0.0823 0.1925 0.052 Uiso 1 1 calc R U . . .
H16B H 0.6830 0.2096 0.1991 0.052 Uiso 1 1 calc R U . . .
N1 N 0.4497(4) 0.1280(3) 0.28217(16) 0.0395(9) Uani 1 1 d . . . . .
H1A H 0.4590 0.0458 0.2701 0.047 Uiso 1 1 calc R U . . .
O1 O 0.4654(3) 0.1242(3) 0.38645(12) 0.0394(6) Uani 1 1 d . . . . .
O2 O 0.5511(3) -0.0065(3) 0.49599(13) 0.0420(7) Uani 1 1 d . . . . .
O3 O 0.2136(3) 0.1002(3) 0.51061(13) 0.0466(8) Uani 1 1 d . . . . .
O4 O 0.0662(3) -0.0062(3) 0.40703(16) 0.0493(8) Uani 1 1 d . . . . .
O5 O 0.1569(3) 0.0993(3) 0.29369(14) 0.0505(8) Uani 1 1 d . . . . .
O6 O 0.2943(4) -0.0830(4) 0.55874(16) 0.0640(10) Uani 1 1 d . . . . .
O7 O -0.0881(4) 0.1582(5) 0.3985(3) 0.109(2) Uani 1 1 d . . . . .
O8 O 0.1369(5) -0.1166(5) 0.2661(2) 0.0998(16) Uani 1 1 d . . . . .
O9 O 0.4900(4) 0.3469(3) 0.26018(14) 0.0552(8) Uani 1 1 d . . . . .
O10 O 0.6795(5) 0.0407(4) 0.5774(2) 0.0811(13) Uani 1 1 d . . . . .
Br1 Br 0.51084(5) 0.25512(5) 0.12102(2) 0.0631(2) Uani 1 1 d . . . . .

loop_
_atom_site_aniso_label
_atom_site_aniso_U_11
_atom_site_aniso_U_22
_atom_site_aniso_U_33
_atom_site_aniso_U_23
_atom_site_aniso_U_13
_atom_site_aniso_U_12
C1 0.059(3) 0.0245(19) 0.037(2) -0.0030(16) 0.002(2) 0.0019(18)
C2 0.051(2) 0.0267(19) 0.034(2) -0.0008(16) 0.0074(19) 0.0056(17)
C3 0.043(2) 0.0284(19) 0.043(2) 0.0014(17) 0.0039(19) 0.0023(17)
C4 0.044(2) 0.0308(19) 0.036(2) 0.0016(16) -0.0025(18) 0.0058(17)
C5 0.052(2) 0.0273(18) 0.036(2) 0.0017(16) 0.0039(19) 0.0008(17)
C6 0.067(3) 0.0300(18) 0.047(2) -0.0028(17) -0.008(2) -0.007(2)
C7 0.048(3) 0.054(3) 0.055(3) 0.003(2) -0.010(2) 0.001(2)
C8 0.099(5) 0.060(3) 0.089(5) 0.004(3) -0.030(4) 0.021(3)
C9 0.050(3) 0.047(3) 0.041(3) 0.004(2) 0.006(2) -0.005(2)
C10 0.092(4) 0.061(3) 0.046(3) 0.004(2) 0.020(3) 0.011(3)
C11 0.047(3) 0.067(4) 0.077(4) -0.029(3) 0.004(3) 0.002(3)
C12 0.053(3) 0.094(5) 0.167(8) -0.024(5) 0.024(4) -0.016(3)
C13 0.059(3) 0.088(4) 0.048(3) -0.015(3) -0.012(2) 0.005(3)
C14 0.099(5) 0.149(6) 0.082(5) -0.020(4) -0.041(4) 0.030(5)
C15 0.047(2) 0.033(2) 0.036(2) 0.0034(15) -0.0040(18) -0.008(2)
C16 0.048(3) 0.038(2) 0.045(3) 0.0045(19) 0.001(2) 0.0021(19)
N1 0.056(2) 0.0225(15) 0.0395(19) -0.0005(14) 0.0074(17) -0.0030(14)
O1 0.0455(15) 0.0348(13) 0.0378(15) 0.0005(11) 0.0022(13) -0.0036(12)
O2 0.0465(16) 0.0349(14) 0.0445(17) -0.0010(12) -0.0062(14) 0.0007(12)
O3 0.0650(19) 0.0390(15) 0.0357(16) 0.0043(13) 0.0117(15) 0.0163(14)
O4 0.0423(16) 0.0434(16) 0.062(2) 0.0059(15) 0.0099(15) -0.0013(13)
O5 0.059(2) 0.0503(17) 0.0422(18) 0.0033(14) -0.0088(15) 0.0094(15)
O6 0.080(2) 0.054(2) 0.058(2) 0.0213(16) 0.0163(19) 0.0226(19)
O7 0.057(2) 0.074(3) 0.197(6) -0.045(3) -0.034(3) 0.015(2)
O8 0.119(4) 0.067(3) 0.114(4) -0.034(3) -0.056(3) 0.010(3)
O9 0.087(2) 0.0265(14) 0.0520(18) 0.0008(12) 0.016(2) -0.0095(17)
O10 0.102(3) 0.066(2) 0.075(3) -0.007(2) -0.044(3) -0.001(2)
Br1 0.0679(3) 0.0768(4) 0.0446(3) 0.0099(2) -0.0021(2) -0.0025(3)

loop_
_atom_type_symbol
_atom_type_description
_atom_type_scat_dispersion_real
_atom_type_scat_dispersion_imag
_atom_type_scat_source
C C 0.0033 0.0016 'International Tables Vol C Tables 4.2.6.8 and 6.1.1.4'
H H 0.0000 0.0000 'International Tables Vol C Tables 4.2.6.8 and 6.1.1.4'
N N 0.0061 0.0033 'International Tables Vol C Tables 4.2.6.8 and 6.1.1.4'
O O 0.0106 0.0060 'International Tables Vol C Tables 4.2.6.8 and 6.1.1.4'
Br Br -0.2901 2.4595 'International Tables Vol C Tables 4.2.6.8 and 6.1.1.4'

loop_
_geom_angle_atom_site_label_1
_geom_angle_atom_site_label_2
_geom_angle_atom_site_label_3
_geom_angle
_geom_angle_site_symmetry_1
_geom_angle_site_symmetry_3
O1 C1 C6 107.3(4) . .
O1 C1 C2 109.9(3) . .
C6 C1 C2 114.9(3) . .
O3 C2 C3 108.3(3) . .
O3 C2 C1 108.7(3) . .
C3 C2 C1 109.3(3) . .
O4 C3 C2 110.5(3) . .
O4 C3 C4 107.3(3) . .
C2 C3 C4 110.3(3) . .
O5 C4 C5 109.1(3) . .
O5 C4 C3 109.5(3) . .
C5 C4 C3 109.8(3) . .
N1 C5 O1 107.2(3) . .
N1 C5 C4 111.6(3) . .
O1 C5 C4 109.3(3) . .
O2 C6 C1 109.0(3) . .
O10 C7 O2 124.0(5) . .
O10 C7 C8 125.3(5) . .
O2 C7 C8 110.7(4) . .
O6 C9 O3 123.0(4) . .
O6 C9 C10 127.0(4) . .
O3 C9 C10 110.0(4) . .
O7 C11 O4 123.3(5) . .
O7 C11 C12 126.0(5) . .
O4 C11 C12 110.8(5) . .
O8 C13 O5 123.5(5) . .
O8 C13 C14 125.9(6) . .
O5 C13 C14 110.6(6) . .
O9 C15 N1 123.2(4) . .
O9 C15 C16 121.6(4) . .
N1 C15 C16 115.2(3) . .
C15 C16 Br1 109.0(3) . .
C15 N1 C5 122.6(3) . .
C5 O1 C1 113.0(3) . .
C7 O2 C6 115.2(3) . .
C9 O3 C2 118.7(3) . .
C11 O4 C3 118.5(3) . .
C13 O5 C4 117.5(4) . .

loop_
_geom_bond_atom_site_label_1
_geom_bond_atom_site_label_2
_geom_bond_distance
_geom_bond_site_symmetry_2
C1 O1 1.432(5) .
C1 C6 1.500(6) .
C1 C2 1.530(6) .
C2 O3 1.437(5) .
C2 C3 1.491(6) .
C3 O4 1.441(5) .
C3 C4 1.532(6) .
C4 O5 1.422(5) .
C4 C5 1.516(6) .
C5 N1 1.418(6) .
C5 O1 1.423(5) .
C6 O2 1.440(5) .
C7 O10 1.196(6) .
C7 O2 1.326(6) .
C7 C8 1.497(7) .
C9 O6 1.188(6) .
C9 O3 1.361(5) .
C9 C10 1.485(6) .
C11 O7 1.175(6) .
C11 O4 1.351(6) .
C11 C12 1.501(8) .
C13 O8 1.175(7) .
C13 O5 1.355(6) .
C13 C14 1.503(9) .
C15 O9 1.226(4) .
C15 N1 1.337(5) .
C15 C16 1.507(6) .
C16 Br1 1.930(4) .

loop_
_geom_hbond_atom_site_label_D
_geom_hbond_atom_site_label_H
_geom_hbond_atom_site_label_A
_geom_hbond_distance_DH
_geom_hbond_distance_HA
_geom_hbond_distance_DA
_geom_hbond_angle_DHA
_geom_hbond_site_symmetry_A
N1 H1A O9 0.86 2.14 2.992(4) 172.6 3_645
C16 H16B O8 0.97 2.57 3.456(7) 151.4 3_655
C6 H6B O7 0.97 2.42 3.314(7) 152.9 4_556
C6 H6A O3 0.97 2.41 3.263(5) 146.4 4_556
C4 H4 Br1 0.98 3.11 3.943(4) 144.0 3_645
C10 H10B O7 0.96 2.66 3.506(7) 147.0 4_556
